data_2206734
loop_
_publ_author_name
'\;Sahin, Onur'
'Albayrak, \,Ci\<gdem'
'Odaba\;so\(glu, Mustafa'
'B\"uy\"ukg\"ung\"or, Orhan'

_publ_section_title
;
 (Z)-3-Hydroxy-6-[(2-methoxyphenylamino)methylene]cyclohexa-2,4-dienone
;
_journal_coeditor_code KP6061
_journal_issue 9
_journal_name_full 'Acta Crystallographica Section E'
_journal_page_first o2859
_journal_page_last o2861
_journal_paper_doi 10.1107/S1600536805024189
_journal_volume 61
_journal_year 2005
_chemical_formula_iupac 'C14 H13 N O3'
_chemical_formula_moiety 'C14 H13 N O3'
_chemical_formula_sum 'C14 H13 N O3'
_chemical_formula_weight 243.25
_chemical_melting_point .423E-305
_chemical_name_systematic
;
(Z)-3-hydroxy-6-[(2-methoxyphenylamino)methylene]cyclohexa-2,4-dienone
;
_space_group_IT_number 19
_symmetry_cell_setting orthorhombic
_symmetry_space_group_name_Hall 'P 2ac 2ab'
_symmetry_space_group_name_H-M 'P 21 21 21'
_atom_sites_solution_hydrogens geom
_atom_sites_solution_primary direct
_atom_sites_solution_secondary difmap
_cell_angle_alpha 90.00
_cell_angle_beta 90.00
_cell_angle_gamma 90.00
_cell_formula_units_Z 4
_cell_length_a 8.3391(7)
_cell_length_b 11.1748(15)
_cell_length_c 13.8056(19)
_cell_measurement_reflns_used 21062
_cell_measurement_temperature 296
_cell_measurement_theta_max 25.96
_cell_measurement_theta_min 2.34
_cell_volume 1286.5(3)
_computing_cell_refinement X-AREA
_computing_data_collection 'X-AREA (Stoe & Cie, 2002)'
_computing_data_reduction 'X-RED (Stoe & Cie, 2002)'
_computing_molecular_graphics 'ORTEP-3 for Windows (Farrugia, 1997)'
_computing_publication_material 'WinGX (Farrugia, 1998)'
_computing_structure_refinement 'SHELXL97 (Sheldrick, 1997)'
_computing_structure_solution 'SHELXS97 (Sheldrick, 1997)'
_diffrn_ambient_temperature 296
_diffrn_detector_area_resol_mean 6.67
_diffrn_measured_fraction_theta_full 1.000
_diffrn_measured_fraction_theta_max 1.000
_diffrn_measurement_device_type 'Stoe IPDS-2'
_diffrn_measurement_method \w
_diffrn_radiation_monochromator graphite
_diffrn_radiation_source 'fine-focus sealed tube'
_diffrn_radiation_type MoK\a
_diffrn_radiation_wavelength 0.71073
_diffrn_reflns_av_R_equivalents 0.0769
_diffrn_reflns_av_sigmaI/netI 0.0383
_diffrn_reflns_limit_h_max 10
_diffrn_reflns_limit_h_min -11
_diffrn_reflns_limit_k_max 14
_diffrn_reflns_limit_k_min -14
_diffrn_reflns_limit_l_max 18
_diffrn_reflns_limit_l_min -18
_diffrn_reflns_number 21062
_diffrn_reflns_theta_full 28.00
_diffrn_reflns_theta_max 28.00
_diffrn_reflns_theta_min 2.34
_diffrn_standards_decay_% <2
_diffrn_standards_number 0
_exptl_absorpt_coefficient_mu 0.089
_exptl_absorpt_correction_T_max 0.9813
_exptl_absorpt_correction_T_min 0.9717
_exptl_absorpt_correction_type integration
_exptl_absorpt_process_details '(X-RED32; Stoe & Cie, 2002)'
_exptl_crystal_colour yellow
_exptl_crystal_density_diffrn 1.256
_exptl_crystal_density_method 'not measured'
_exptl_crystal_description prism
_exptl_crystal_F_000 512
_exptl_crystal_size_max 0.35
_exptl_crystal_size_mid 0.31
_exptl_crystal_size_min 0.27
_refine_diff_density_max 0.242
_refine_diff_density_min -0.240
_refine_ls_extinction_method none
_refine_ls_goodness_of_fit_ref 0.973
_refine_ls_hydrogen_treatment constr
_refine_ls_matrix_type full
_refine_ls_number_parameters 152
_refine_ls_number_reflns 1788
_refine_ls_number_restraints 1
_refine_ls_restrained_S_all 0.973
_refine_ls_R_factor_all 0.0987
_refine_ls_R_factor_gt 0.0593
_refine_ls_shift/su_max 0.000
_refine_ls_shift/su_mean 0.000
_refine_ls_structure_factor_coef Fsqd
_refine_ls_weighting_details 'calc w = 1/[\s^2^(Fo^2^)+(0.1182P)^2^] where P = (Fo^2^+2Fc^2^)/3'
_refine_ls_weighting_scheme calc
_refine_ls_wR_factor_gt 0.1707
_refine_ls_wR_factor_ref 0.1919
_reflns_number_gt 1007
_reflns_number_total 1788
_reflns_threshold_expression I>2\s(I)
_cod_data_source_file kp6061.cif
_cod_data_source_block I
_cod_original_sg_symbol_Hall 'P 2ac2ab'
_cod_database_code 2206734
_cod_database_fobs_code 2206734

loop_
_symmetry_equiv_pos_as_xyz
'x, y, z'
'-x+1/2, -y, z+1/2'
'x+1/2, -y+1/2, -z'
'-x, y+1/2, -z+1/2'

loop_
_atom_site_label
_atom_site_fract_x
_atom_site_fract_y
_atom_site_fract_z
_atom_site_U_iso_or_equiv
_atom_site_adp_type
_atom_site_calc_flag
_atom_site_refinement_flags
_atom_site_occupancy
_atom_site_type_symbol
C1 0.5725(5) 0.5839(3) 0.2050(3) 0.0568(9) Uani d . 1 C
C2 0.5554(4) 0.6689(3) 0.1265(2) 0.0526(8) Uani d . 1 C
C3 0.6756(4) 0.6696(4) 0.0551(3) 0.0536(9) Uani d . 1 C
H3 0.6681 0.7233 0.0038 0.064 Uiso calc R 1 H
C4 0.8044(5) 0.5924(3) 0.0594(3) 0.0579(10) Uani d . 1 C
C5 0.8182(5) 0.5089(4) 0.1356(3) 0.0708(12) Uani d . 1 C
H5 0.9039 0.4557 0.1373 0.085 Uiso calc R 1 H
C6 0.7064(6) 0.5069(4) 0.2058(3) 0.0711(11) Uani d . 1 C
H6 0.7177 0.4529 0.2565 0.085 Uiso calc R 1 H
C7 0.4583(5) 0.5769(4) 0.2782(3) 0.0645(11) Uani d . 1 C
H7 0.4753 0.5225 0.3281 0.077 Uiso calc R 1 H
C8 0.2062(6) 0.6424(4) 0.3507(4) 0.0759(13) Uani d . 1 C
C9 0.0663(6) 0.7068(4) 0.3251(5) 0.0900(17) Uani d . 1 C
C10 -0.0590(9) 0.7088(6) 0.3916(5) 0.111 Uani d . 1 C
H10 -0.1543 0.7483 0.3774 0.133 Uiso calc R 1 H
C11 -0.0388(10) 0.6513(6) 0.4787(6) 0.128 Uani d . 1 C
H11 -0.1228 0.6537 0.5229 0.154 Uiso calc R 1 H
C12 0.0984(10) 0.5900(6) 0.5047(5) 0.125 Uani d . 1 C
H12 0.1068 0.5528 0.5647 0.150 Uiso calc R 1 H
C13 0.2220(8) 0.5859(5) 0.4393(4) 0.0951(17) Uani d . 1 C
H13 0.3160 0.5452 0.4544 0.114 Uiso calc R 1 H
C14 -0.0660(7) 0.8279(7) 0.2074(4) 0.111 Uani d . 1 C
H14A -0.0998 0.8796 0.2591 0.167 Uiso calc R 1 H
H14B -0.1520 0.7747 0.1905 0.167 Uiso calc R 1 H
H14C -0.0372 0.8752 0.1521 0.167 Uiso calc R 1 H
N1 0.3283(4) 0.6424(3) 0.2809(3) 0.0655(9) Uani d . 1 N
H1 0.3162 0.6920 0.2338 0.079 Uiso calc R 1 H
O1 0.4332(3) 0.7389(3) 0.12324(19) 0.0692(8) Uani d . 1 O
O2 0.9220(4) 0.5901(3) -0.0061(2) 0.0730(9) Uani d D 1 O
O3 0.0687(4) 0.7600(3) 0.2380(3) 0.084 Uani d . 1 O
H2 0.926(9) 0.655(4) -0.046(4) 0.126 Uiso d D 1 H

loop_
_atom_site_aniso_label
_atom_site_aniso_U_11
_atom_site_aniso_U_22
_atom_site_aniso_U_33
_atom_site_aniso_U_12
_atom_site_aniso_U_13
_atom_site_aniso_U_23
C1 0.063(2) 0.055(2) 0.052(2) -0.006(2) -0.003(2) 0.0115(17)
C2 0.0533(19) 0.0572(19) 0.0474(17) -0.0064(19) -0.0089(17) 0.0075(17)
C3 0.060(2) 0.0507(18) 0.0495(17) -0.0023(19) -0.0058(17) 0.0130(17)
C4 0.064(2) 0.0514(19) 0.058(2) -0.002(2) -0.001(2) 0.0086(18)
C5 0.075(3) 0.058(2) 0.080(3) 0.017(2) 0.004(3) 0.016(2)
C6 0.081(3) 0.066(2) 0.066(3) 0.015(3) -0.001(2) 0.020(2)
C7 0.073(3) 0.067(2) 0.054(2) -0.010(2) -0.002(2) 0.0105(19)
C8 0.081(3) 0.068(3) 0.078(3) -0.023(3) 0.023(3) -0.011(2)
C9 0.074(3) 0.070(3) 0.126(4) -0.028(3) 0.030(3) -0.044(3)
C10 0.120 0.104 0.107 -0.028(4) 0.037(4) -0.028(3)
C11 0.135 0.119 0.131 -0.053(4) 0.077(3) -0.038(4)
C12 0.135 0.119 0.121 -0.036(4) 0.060(4) 0.002(4)
C13 0.120(4) 0.080(3) 0.086(4) -0.028(3) 0.035(3) 0.004(3)
C14 0.089 0.136 0.109 0.022(4) -0.038(3) -0.043(4)
N1 0.072(2) 0.066(2) 0.0584(19) -0.010(2) 0.0062(17) 0.0059(16)
O1 0.0604(16) 0.0841(19) 0.0633(15) 0.0128(16) 0.0004(14) 0.0220(15)
O2 0.0750(18) 0.0642(17) 0.080(2) 0.0099(16) 0.0185(18) 0.0147(16)
O3 0.076 0.088 0.086 0.0036(19) -0.0046(19) -0.0070(19)

loop_
_atom_type_symbol
_atom_type_description
_atom_type_scat_dispersion_real
_atom_type_scat_dispersion_imag
_atom_type_scat_source
C C 0.0033 0.0016 'International Tables Vol C Tables 4.2.6.8 and 6.1.1.4'
H H 0.0000 0.0000 'International Tables Vol C Tables 4.2.6.8 and 6.1.1.4'
N N 0.0061 0.0033 'International Tables Vol C Tables 4.2.6.8 and 6.1.1.4'
O O 0.0106 0.0060 'International Tables Vol C Tables 4.2.6.8 and 6.1.1.4'

loop_
_geom_angle_atom_site_label_1
_geom_angle_atom_site_label_2
_geom_angle_atom_site_label_3
_geom_angle
_geom_angle_publ_flag
C7 C1 C6 120.1(4) ?
C7 C1 C2 120.9(4) ?
C6 C1 C2 118.9(3) ?
O1 C2 C3 122.5(3) ?
O1 C2 C1 120.2(3) ?
C3 C2 C1 117.3(3) ?
C4 C3 C2 121.4(3) ?
C4 C3 H3 119.3 ?
C2 C3 H3 119.3 ?
O2 C4 C3 123.7(3) ?
O2 C4 C5 115.6(4) ?
C3 C4 C5 120.6(4) ?
C6 C5 C4 119.4(4) ?
C6 C5 H5 120.3 ?
C4 C5 H5 120.3 ?
C5 C6 C1 122.3(4) ?
C5 C6 H6 118.9 ?
C1 C6 H6 118.9 ?
N1 C7 C1 123.8(4) y
N1 C7 H7 118.1 ?
C1 C7 H7 118.1 ?
C13 C8 N1 122.6(5) y
C13 C8 C9 122.0(5) ?
N1 C8 C9 115.3(4) ?
O3 C9 C10 126.5(6) ?
O3 C9 C8 115.9(4) ?
C10 C9 C8 117.6(6) ?
C11 C10 C9 118.5(7) ?
C11 C10 H10 120.7 ?
C9 C10 H10 120.7 ?
C10 C11 C12 124.1(6) ?
C10 C11 H11 117.9 ?
C12 C11 H11 117.9 ?
C13 C12 C11 117.9(7) ?
C13 C12 H12 121.0 ?
C11 C12 H12 121.0 ?
C12 C13 C8 119.8(7) ?
C12 C13 H13 120.1 ?
C8 C13 H13 120.1 ?
O3 C14 H14A 109.5 ?
O3 C14 H14B 109.5 ?
H14A C14 H14B 109.5 ?
O3 C14 H14C 109.5 ?
H14A C14 H14C 109.5 ?
H14B C14 H14C 109.5 ?
C7 N1 C8 128.4(4) y
C7 N1 H1 115.8 ?
C8 N1 H1 115.8 ?
C4 O2 H2 115(4) ?
C9 O3 C14 119.5(4) ?

loop_
_geom_bond_atom_site_label_1
_geom_bond_atom_site_label_2
_geom_bond_distance
_geom_bond_publ_flag
C1 C7 1.391(6) y
C1 C6 1.410(6) ?
C1 C2 1.448(5) ?
C2 O1 1.286(5) y
C2 C3 1.406(5) ?
C3 C4 1.379(5) ?
C3 H3 0.9300 ?
C4 O2 1.333(5) y
C4 C5 1.411(6) ?
C5 C6 1.345(6) ?
C5 H5 0.9300 ?
C6 H6 0.9300 ?
C7 N1 1.309(5) y
C7 H7 0.9300 ?
C8 C13 1.383(8) ?
C8 N1 1.401(5) y
C8 C9 1.416(7) ?
C9 O3 1.342(7) y
C9 C10 1.390(8) ?
C10 C11 1.374(10) ?
C10 H10 0.9300 ?
C11 C12 1.381(11) ?
C11 H11 0.9300 ?
C12 C13 1.371(8) ?
C12 H12 0.9300 ?
C13 H13 0.9300 ?
C14 O3 1.419(6) y
C14 H14A 0.9600 ?
C14 H14B 0.9600 ?
C14 H14C 0.9600 ?
N1 H1 0.8600 ?
O2 H2 0.91(4) ?

loop_
_geom_hbond_atom_site_label_D
_geom_hbond_atom_site_label_H
_geom_hbond_atom_site_label_A
_geom_hbond_site_symmetry_A
_geom_hbond_distance_DH
_geom_hbond_distance_HA
_geom_hbond_distance_DA
_geom_hbond_angle_DHA
N1 H1 O1 . 0.86 1.89 2.582(4) 137
O2 H2 O1 3_565 0.91(4) 1.60(4) 2.506(4) 175(6)
C14 H14B Cg1 1_655 0.96 2.60 3.529(7) 162

loop_
_geom_torsion_atom_site_label_1
_geom_torsion_atom_site_label_2
_geom_torsion_atom_site_label_3
_geom_torsion_atom_site_label_4
_geom_torsion
_geom_torsion_publ_flag
C7 C1 C2 O1 -0.4(6) ?
C6 C1 C2 O1 178.9(4) ?
C7 C1 C2 C3 -179.6(4) ?
C6 C1 C2 C3 -0.2(5) ?
O1 C2 C3 C4 -179.0(4) ?
C1 C2 C3 C4 0.2(5) ?
C2 C3 C4 O2 -179.5(4) ?
C2 C3 C4 C5 0.8(6) ?
O2 C4 C5 C6 178.6(4) ?
C3 C4 C5 C6 -1.6(6) ?
C4 C5 C6 C1 1.5(7) ?
C7 C1 C6 C5 178.7(4) ?
C2 C1 C6 C5 -0.6(7) ?
C6 C1 C7 N1 -177.7(4) ?
C2 C1 C7 N1 1.6(6) y
C13 C8 C9 O3 178.2(4) ?
N1 C8 C9 O3 -0.4(6) ?
C13 C8 C9 C10 -1.8(7) ?
N1 C8 C9 C10 179.6(4) ?
O3 C9 C10 C11 -178.5(5) ?
C8 C9 C10 C11 1.6(8) ?
C9 C10 C11 C12 -0.5(10) ?
C10 C11 C12 C13 -0.4(11) ?
C11 C12 C13 C8 0.1(9) ?
N1 C8 C13 C12 179.4(5) ?
C9 C8 C13 C12 1.0(8) ?
C1 C7 N1 C8 179.9(4) y
C13 C8 N1 C7 12.8(7) ?
C9 C8 N1 C7 -168.6(4) ?
C10 C9 O3 C14 1.0(7) ?
C8 C9 O3 C14 -179.1(4) ?

loop_
_cod_related_entry_id
_cod_related_entry_database
_cod_related_entry_code
1 ChemSpider 30654846
